data_9009277
loop_
_publ_author_name
'Hill, R. J.'
'Johnson, J. E.'
'Jones, J. B.'

_publ_section_title
;
 Scholzite and other phosphate minerals from Reaphook Hill, South Australia
;
_journal_name_full 'Neues Jahrbuch fur Mineralogie, Monatshefte'
_journal_page_first 1
_journal_page_last 8
_journal_volume 1973
_journal_year 1973
_chemical_compound_source 'Reaphook Hill, South Australia, Australia'
_chemical_formula_sum 'Ca0.5 H2 O5 P Zn'
_chemical_name_mineral Scholzite
_space_group_IT_number 60
_symmetry_space_group_name_Hall '-P 2n 2ab'
_symmetry_space_group_name_H-M 'P b c n'
_cell_angle_alpha 90
_cell_angle_beta 90
_cell_angle_gamma 90
_cell_formula_units_Z 8
_cell_length_a 17.16399
_cell_length_b 7.415
_cell_length_c 6.673
_cell_volume 849.279
_database_code_amcsd 0014746
_exptl_crystal_density_diffrn 3.104
_cod_original_formula_sum 'Ca.5 Zn P O5 H2'
_cod_database_code 9009277

loop_
_space_group_symop_operation_xyz
x,y,z
x,-y,1/2+z
-x,y,1/2-z
1/2-x,1/2+y,z
1/2+x,1/2-y,-z
1/2+x,1/2+y,1/2-z
1/2-x,1/2-y,1/2+z
-x,-y,-z

loop_
_atom_site_label
_atom_site_fract_x
_atom_site_fract_y
_atom_site_fract_z
_atom_site_occupancy
_atom_site_U_iso_or_equiv
_atom_site_type_symbol
_atom_site_attached_hydrogens
Ca 0.01110 0.37900 0.24970 0.50000 0.00633 Ca 0
Zn 0.22110 -0.00160 0.18840 1.00000 ? Zn 0
P 0.35010 0.17920 0.43940 1.00000 0.00697 P 0
O1 0.27790 0.04960 0.44240 1.00000 0.01064 O 0
O2 0.42670 0.07660 0.44440 1.00000 0.01862 O 0
Wat3 0.04900 0.14390 0.45120 1.00000 0.03027 O 2
O4 0.34390 0.29630 0.24910 1.00000 0.01292 O 0
O5 0.15740 0.20980 0.12870 1.00000 0.01849 O 0

loop_
_cod_changelog_entry_id
_cod_changelog_entry_author
_cod_changelog_entry_date
_cod_changelog_entry_text
1
;cod-tools version 3.8.0
Id: cif_guess_AMCSD_atom_types 9574 2023-05-10 09:00:05Z saulius
;
2023-05-10T18:51:32+03:00
;Derived atom types and hydrogen counts
from atom names that follow the AMCSD naming convention
(Wat == water, O-H == hydroxyl).
;

loop_
_cod_related_entry_id
_cod_related_entry_database
_cod_related_entry_code
1 AMCSD 0014746
